data_7031991
loop_
_publ_author_name
'Bakthavachalam, K.'
'Rajagopal, Ashwene'
'Dastagiri Reddy, N.'

_publ_section_title
;
 N-Benzoylbenzamidinate complexes of aluminium: highly efficient
 initiators for the ring-opening polymerization of \e-caprolactone.
;
_journal_issue 39
_journal_name_full 'Dalton transactions (Cambridge, England : 2003)'
_journal_page_first 14816
_journal_page_last 14823
_journal_paper_doi 10.1039/c4dt02026j
_journal_volume 43
_journal_year 2014
_chemical_formula_sum 'C53 H57 Al N4 O2'
_chemical_formula_weight 809.01
_chemical_name_systematic
;
 ?
;
_space_group_IT_number 19
_symmetry_cell_setting orthorhombic
_symmetry_space_group_name_Hall 'P 2ac 2ab'
_symmetry_space_group_name_H-M 'P 21 21 21'
_atom_sites_solution_hydrogens geom
_atom_sites_solution_primary direct
_atom_sites_solution_secondary difmap
_audit_creation_method SHELXL-97
_cell_angle_alpha 90.00
_cell_angle_beta 90.00
_cell_angle_gamma 90.00
_cell_formula_units_Z 4
_cell_length_a 13.1875(5)
_cell_length_b 17.1684(9)
_cell_length_c 20.1357(10)
_cell_measurement_reflns_used 2516
_cell_measurement_temperature 150(2)
_cell_measurement_theta_max 29.2913
_cell_measurement_theta_min 2.5401
_cell_volume 4558.9(4)
_computing_cell_refinement
;
'Tue Sep 18 10:41:22 2012'
;
_computing_data_collection
;
'Tue Sep 18 10:41:22 2012'
;
_computing_data_reduction
;
'Tue Sep 18 10:41:22 2012'
;
_computing_molecular_graphics ORTEP-III
_computing_publication_material WinGX
_computing_structure_refinement 'SHELXL-97 (Sheldrick, 2008)'
_computing_structure_solution SHELX-97
_diffrn_ambient_temperature 150(2)
_diffrn_detector_area_resol_mean 15.9821
_diffrn_measured_fraction_theta_full 0.998
_diffrn_measured_fraction_theta_max 0.998
_diffrn_measurement_device_type 'Xcalibur, Eos'
_diffrn_measurement_method '\w scans'
_diffrn_radiation_monochromator graphite
_diffrn_radiation_source 'fine-focus sealed tube'
_diffrn_radiation_type MoK\a
_diffrn_radiation_wavelength 0.71070
_diffrn_reflns_av_R_equivalents 0.0610
_diffrn_reflns_av_sigmaI/netI 0.1368
_diffrn_reflns_limit_h_max 10
_diffrn_reflns_limit_h_min -15
_diffrn_reflns_limit_k_max 12
_diffrn_reflns_limit_k_min -20
_diffrn_reflns_limit_l_max 23
_diffrn_reflns_limit_l_min -23
_diffrn_reflns_number 14431
_diffrn_reflns_theta_full 25.00
_diffrn_reflns_theta_max 25.00
_diffrn_reflns_theta_min 2.55
_exptl_absorpt_coefficient_mu 0.089
_exptl_absorpt_correction_T_max 0.9824
_exptl_absorpt_correction_T_min 0.9720
_exptl_absorpt_correction_type multi-scan
_exptl_absorpt_process_details
;
'Tue Sep 18 10:41:22 2012'
;
_exptl_crystal_colour colorless
_exptl_crystal_density_diffrn 1.179
_exptl_crystal_density_method 'not measured'
_exptl_crystal_description needle
_exptl_crystal_F_000 1728
_exptl_crystal_size_max 0.42
_exptl_crystal_size_mid 0.21
_exptl_crystal_size_min 0.20
_refine_diff_density_max 0.242
_refine_diff_density_min -0.316
_refine_diff_density_rms 0.051
_refine_ls_abs_structure_details 'Flack H D (1983), Acta Cryst. A39, 876-881'
_refine_ls_abs_structure_Flack -0.2(2)
_refine_ls_extinction_method none
_refine_ls_goodness_of_fit_ref 0.991
_refine_ls_hydrogen_treatment constr
_refine_ls_matrix_type full
_refine_ls_number_parameters 550
_refine_ls_number_reflns 7812
_refine_ls_number_restraints 0
_refine_ls_restrained_S_all 0.991
_refine_ls_R_factor_all 0.1186
_refine_ls_R_factor_gt 0.0632
_refine_ls_shift/su_max 0.000
_refine_ls_shift/su_mean 0.000
_refine_ls_structure_factor_coef Fsqd
_refine_ls_weighting_details 'calc w=1/[\s^2^(Fo^2^)+(0.0134P)^2^+0.0000P] where P=(Fo^2^+2Fc^2^)/3'
_refine_ls_weighting_scheme calc
_refine_ls_wR_factor_gt 0.0784
_refine_ls_wR_factor_ref 0.0952
_reflns_number_gt 5060
_reflns_number_total 7812
_reflns_threshold_expression >2\s(I)
_cod_data_source_file c4dt02026j2.cif
_cod_data_source_block Compound3
_cod_depositor_comments 'Adding full bibliography for 7031990--7031992.cif.'
_cod_database_code 7031991

loop_
_symmetry_equiv_pos_as_xyz
'x, y, z'
'-x+1/2, -y, z+1/2'
'x+1/2, -y+1/2, -z'
'-x, y+1/2, -z+1/2'

loop_
_atom_site_label
_atom_site_type_symbol
_atom_site_fract_x
_atom_site_fract_y
_atom_site_fract_z
_atom_site_U_iso_or_equiv
_atom_site_adp_type
_atom_site_occupancy
_atom_site_symmetry_multiplicity
_atom_site_calc_flag
_atom_site_refinement_flags
Al1 Al -0.65073(7) -0.37890(7) -0.17837(6) 0.0211(3) Uani 1 1 d .
O1 O -0.59394(15) -0.37985(15) -0.09602(12) 0.0252(7) Uani 1 1 d .
O2 O -0.72753(16) -0.32090(14) -0.23447(13) 0.0254(7) Uani 1 1 d .
C5 C -0.4979(2) -0.3941(2) -0.0879(2) 0.0209(9) Uani 1 1 d .
N4 N -0.42391(19) -0.37012(18) -0.12593(16) 0.0227(8) Uani 1 1 d .
C35 C -0.7886(2) -0.4979(2) -0.0375(2) 0.0227(10) Uani 1 1 d .
N3 N -0.53020(19) -0.30677(17) -0.20367(15) 0.0181(8) Uani 1 1 d .
N1 N -0.78544(19) -0.40299(17) -0.13086(16) 0.0198(8) Uani 1 1 d .
C3 C -0.8138(3) -0.3423(2) -0.2584(2) 0.0213(9) Uani 1 1 d .
C48 C -0.3424(2) -0.2830(2) -0.19962(19) 0.0224(9) Uani 1 1 d .
C13 C -0.9412(3) -0.3181(2) -0.3481(2) 0.0314(11) Uani 1 1 d .
H13 H -0.9887 -0.3464 -0.3240 0.038 Uiso 1 1 calc R
C23 C -0.5897(2) -0.1805(2) -0.2449(2) 0.0239(10) Uani 1 1 d .
C20 C -0.5153(2) -0.2140(2) -0.3711(2) 0.0281(10) Uani 1 1 d .
H20 H -0.4916 -0.2248 -0.4136 0.034 Uiso 1 1 calc R
C4 C -0.4405(2) -0.3198(2) -0.1772(2) 0.0219(9) Uani 1 1 d .
C10 C -1.0985(3) -0.4777(2) -0.0643(2) 0.0374(13) Uani 1 1 d .
H10 H -1.1305 -0.4672 -0.0242 0.045 Uiso 1 1 calc R
C12 C -0.8431(2) -0.3089(2) -0.3234(2) 0.0207(9) Uani 1 1 d .
C30 C -0.7894(2) -0.4204(2) -0.0604(2) 0.0213(10) Uani 1 1 d .
C11 C -1.0102(2) -0.4384(2) -0.0817(2) 0.0291(11) Uani 1 1 d .
H11 H -0.9825 -0.4022 -0.0525 0.035 Uiso 1 1 calc R
C31 C -0.7906(2) -0.3573(2) -0.0156(2) 0.0237(10) Uani 1 1 d .
C42 C -0.4696(2) -0.4383(2) -0.0274(2) 0.0213(10) Uani 1 1 d .
C22 C -0.5989(2) -0.1277(2) -0.2964(2) 0.0301(11) Uani 1 1 d .
H22 H -0.6305 -0.0801 -0.2885 0.036 Uiso 1 1 calc R
C19 C -0.5023(2) -0.2692(2) -0.3209(2) 0.0237(9) Uani 1 1 d .
C34 C -0.7921(2) -0.5102(3) 0.0302(2) 0.0307(11) Uani 1 1 d .
H34 H -0.7902 -0.5609 0.0464 0.037 Uiso 1 1 calc R
C18 C -0.5390(2) -0.2517(2) -0.2579(2) 0.0232(10) Uani 1 1 d .
C39 C -0.7804(2) -0.5676(2) -0.0849(2) 0.0261(10) Uani 1 1 d .
H39 H -0.7889 -0.5486 -0.1304 0.031 Uiso 1 1 calc R
C6 C -0.9636(2) -0.4522(2) -0.1415(2) 0.0233(10) Uani 1 1 d .
C47 C -0.5388(3) -0.4512(2) 0.0228(2) 0.0320(11) Uani 1 1 d .
H47 H -0.6048 -0.4329 0.0183 0.038 Uiso 1 1 calc R
C50 C -0.1621(3) -0.3022(3) -0.2150(2) 0.0403(13) Uani 1 1 d .
H50 H -0.1055 -0.3345 -0.2130 0.048 Uiso 1 1 calc R
C52 C -0.2355(3) -0.1775(2) -0.2379(2) 0.0353(11) Uani 1 1 d .
H52 H -0.2283 -0.1258 -0.2508 0.042 Uiso 1 1 calc R
C9 C -1.1379(3) -0.5322(2) -0.1070(3) 0.0403(13) Uani 1 1 d .
H9 H -1.1967 -0.5589 -0.0953 0.048 Uiso 1 1 calc R
C32 C -0.7955(2) -0.3727(3) 0.0513(2) 0.0338(11) Uani 1 1 d .
H32 H -0.7970 -0.3317 0.0815 0.041 Uiso 1 1 calc R
C27 C -0.6312(2) -0.1617(2) -0.1767(2) 0.0297(10) Uani 1 1 d .
H27 H -0.6371 -0.2107 -0.1521 0.036 Uiso 1 1 calc R
C43 C -0.3715(3) -0.4675(2) -0.0200(2) 0.0275(10) Uani 1 1 d .
H43 H -0.3239 -0.4587 -0.0533 0.033 Uiso 1 1 calc R
C37 C -0.7239(3) -0.2205(2) 0.0019(2) 0.0451(13) Uani 1 1 d .
H37A H -0.6577 -0.2431 0.0064 0.068 Uiso 1 1 calc R
H37B H -0.7541 -0.2147 0.0450 0.068 Uiso 1 1 calc R
H37C H -0.7183 -0.1703 -0.0188 0.068 Uiso 1 1 calc R
C33 C -0.7981(2) -0.4491(3) 0.0741(2) 0.0352(12) Uani 1 1 d .
H33 H -0.8040 -0.4589 0.1194 0.042 Uiso 1 1 calc R
C15 C -0.8981(3) -0.2433(2) -0.4437(2) 0.0373(12) Uani 1 1 d .
H15 H -0.9173 -0.2201 -0.4835 0.045 Uiso 1 1 calc R
C21 C -0.5627(3) -0.1436(2) -0.3589(2) 0.0316(11) Uani 1 1 d .
H21 H -0.5699 -0.1073 -0.3928 0.038 Uiso 1 1 calc R
C16 C -0.8004(3) -0.2354(2) -0.4209(2) 0.0348(11) Uani 1 1 d .
H16 H -0.7526 -0.2085 -0.4459 0.042 Uiso 1 1 calc R
C44 C -0.3445(3) -0.5086(2) 0.0350(2) 0.0364(12) Uani 1 1 d .
H44 H -0.2793 -0.5288 0.0386 0.044 Uiso 1 1 calc R
C8 C -1.0922(3) -0.5479(3) -0.1665(2) 0.0389(12) Uani 1 1 d .
H8 H -1.1184 -0.5859 -0.1945 0.047 Uiso 1 1 calc R
C24 C -0.4517(2) -0.3460(2) -0.3382(2) 0.0290(11) Uani 1 1 d .
H24 H -0.4467 -0.3770 -0.2975 0.035 Uiso 1 1 calc R
C46 C -0.5112(3) -0.4909(3) 0.0796(2) 0.0454(13) Uani 1 1 d .
H46 H -0.5577 -0.4980 0.1137 0.054 Uiso 1 1 calc R
C7 C -1.0061(2) -0.5064(2) -0.1845(2) 0.0334(11) Uani 1 1 d .
H7 H -0.9766 -0.5149 -0.2258 0.040 Uiso 1 1 calc R
C2 C -0.8686(2) -0.4123(2) -0.1659(2) 0.0229(10) Uani 1 1 d .
C17 C -0.7737(3) -0.2677(2) -0.3608(2) 0.0299(10) Uani 1 1 d .
H17 H -0.7078 -0.2616 -0.3451 0.036 Uiso 1 1 calc R
C14 C -0.9676(3) -0.2857(2) -0.4077(2) 0.0380(12) Uani 1 1 d .
H14 H -1.0330 -0.2923 -0.4239 0.046 Uiso 1 1 calc R
C1 C -0.6185(3) -0.4759(2) -0.2251(2) 0.0320(11) Uani 1 1 d .
H1A H -0.6222 -0.5187 -0.1945 0.048 Uiso 1 1 calc R
H1B H -0.5513 -0.4727 -0.2432 0.048 Uiso 1 1 calc R
H1C H -0.6663 -0.4838 -0.2604 0.048 Uiso 1 1 calc R
C36 C -0.7896(2) -0.2731(2) -0.0404(2) 0.0274(10) Uani 1 1 d .
H36 H -0.7602 -0.2735 -0.0851 0.033 Uiso 1 1 calc R
C38 C -0.8971(3) -0.2410(2) -0.0467(2) 0.0489(14) Uani 1 1 d .
H38A H -0.9289 -0.2408 -0.0038 0.073 Uiso 1 1 calc R
H38B H -0.9355 -0.2733 -0.0764 0.073 Uiso 1 1 calc R
H38C H -0.8945 -0.1889 -0.0638 0.073 Uiso 1 1 calc R
C49 C -0.2560(2) -0.3308(2) -0.1967(2) 0.0305(11) Uani 1 1 d .
H49 H -0.2620 -0.3821 -0.1823 0.037 Uiso 1 1 calc R
C40 C -0.8611(3) -0.6287(2) -0.0717(2) 0.0385(12) Uani 1 1 d .
H40A H -0.9269 -0.6048 -0.0730 0.058 Uiso 1 1 calc R
H40B H -0.8502 -0.6514 -0.0287 0.058 Uiso 1 1 calc R
H40C H -0.8573 -0.6685 -0.1050 0.058 Uiso 1 1 calc R
C45 C -0.4136(3) -0.5202(2) 0.0854(2) 0.0437(13) Uani 1 1 d .
H45 H -0.3948 -0.5476 0.1233 0.052 Uiso 1 1 calc R
C41 C -0.6752(2) -0.6036(2) -0.0789(2) 0.0375(12) Uani 1 1 d .
H41A H -0.6664 -0.6244 -0.0350 0.056 Uiso 1 1 calc R
H41B H -0.6247 -0.5643 -0.0869 0.056 Uiso 1 1 calc R
H41C H -0.6680 -0.6446 -0.1109 0.056 Uiso 1 1 calc R
C53 C -0.3303(3) -0.2066(2) -0.22041(19) 0.0281(11) Uani 1 1 d .
H53 H -0.3867 -0.1742 -0.2227 0.034 Uiso 1 1 calc R
C28 C -0.7374(3) -0.1249(3) -0.1801(2) 0.0623(15) Uani 1 1 d .
H28A H -0.7819 -0.1584 -0.2047 0.093 Uiso 1 1 calc R
H28B H -0.7332 -0.0752 -0.2018 0.093 Uiso 1 1 calc R
H28C H -0.7633 -0.1180 -0.1359 0.093 Uiso 1 1 calc R
N2 N -0.87989(19) -0.38960(18) -0.23049(16) 0.0243(8) Uani 1 1 d .
C25 C -0.3442(2) -0.3364(2) -0.3667(2) 0.0365(11) Uani 1 1 d .
H25A H -0.3040 -0.3059 -0.3366 0.055 Uiso 1 1 calc R
H25B H -0.3478 -0.3105 -0.4089 0.055 Uiso 1 1 calc R
H25C H -0.3137 -0.3867 -0.3723 0.055 Uiso 1 1 calc R
C51 C -0.1517(3) -0.2268(3) -0.2360(2) 0.0436(13) Uani 1 1 d .
H51 H -0.0884 -0.2083 -0.2490 0.052 Uiso 1 1 calc R
C26 C -0.5181(3) -0.3912(2) -0.3879(2) 0.0413(12) Uani 1 1 d .
H26A H -0.5268 -0.3607 -0.4274 0.062 Uiso 1 1 calc R
H26B H -0.5831 -0.4013 -0.3683 0.062 Uiso 1 1 calc R
H26C H -0.4858 -0.4396 -0.3989 0.062 Uiso 1 1 calc R
C29 C -0.5598(3) -0.1096(3) -0.1387(2) 0.0713(18) Uani 1 1 d .
H29A H -0.5510 -0.0616 -0.1624 0.107 Uiso 1 1 calc R
H29B H -0.4953 -0.1351 -0.1340 0.107 Uiso 1 1 calc R
H29C H -0.5875 -0.0991 -0.0955 0.107 Uiso 1 1 calc R

loop_
_atom_site_aniso_label
_atom_site_aniso_U_11
_atom_site_aniso_U_22
_atom_site_aniso_U_33
_atom_site_aniso_U_23
_atom_site_aniso_U_13
_atom_site_aniso_U_12
Al1 0.0194(5) 0.0222(7) 0.0218(7) 0.0008(6) 0.0008(5) 0.0003(5)
O1 0.0145(12) 0.0383(18) 0.0229(16) 0.0021(15) -0.0013(11) -0.0016(12)
O2 0.0165(12) 0.0283(17) 0.0314(17) 0.0053(15) -0.0066(13) -0.0064(12)
C5 0.022(2) 0.017(2) 0.024(2) -0.002(2) -0.0028(19) -0.0010(18)
N4 0.0181(15) 0.029(2) 0.0209(19) 0.0072(18) 0.0013(15) 0.0008(15)
C35 0.0116(19) 0.028(3) 0.028(3) 0.007(2) 0.0003(18) -0.0015(18)
N3 0.0172(16) 0.020(2) 0.0174(19) 0.0014(16) -0.0017(14) 0.0020(14)
N1 0.0196(16) 0.020(2) 0.0200(19) 0.0035(17) 0.0020(15) 0.0005(14)
C3 0.024(2) 0.015(2) 0.025(2) -0.004(2) 0.0010(18) 0.0035(17)
C48 0.0189(19) 0.027(3) 0.022(2) 0.004(2) 0.0024(18) -0.0053(19)
C13 0.023(2) 0.037(3) 0.034(3) 0.003(2) -0.006(2) 0.0004(19)
C23 0.0172(19) 0.023(3) 0.031(3) 0.002(2) -0.0044(19) -0.0029(18)
C20 0.023(2) 0.035(3) 0.026(3) 0.006(2) 0.0019(19) -0.007(2)
C4 0.024(2) 0.019(2) 0.022(2) -0.007(2) 0.0004(19) 0.0044(17)
C10 0.020(2) 0.042(3) 0.051(3) 0.003(3) 0.010(2) -0.001(2)
C12 0.0213(19) 0.020(2) 0.021(2) -0.002(2) -0.0017(19) 0.0003(18)
C30 0.0077(18) 0.027(3) 0.029(3) 0.002(2) 0.0019(18) -0.0020(17)
C11 0.018(2) 0.028(3) 0.041(3) 0.002(2) -0.001(2) 0.0014(19)
C31 0.0177(19) 0.025(3) 0.029(3) -0.005(2) 0.0051(18) -0.0030(18)
C42 0.019(2) 0.023(3) 0.022(2) 0.004(2) -0.0050(18) -0.0036(18)
C22 0.028(2) 0.020(3) 0.041(3) 0.008(2) 0.001(2) 0.0024(19)
C19 0.0167(18) 0.032(3) 0.023(2) 0.002(2) 0.0002(18) -0.0056(19)
C34 0.024(2) 0.031(3) 0.037(3) 0.008(2) 0.005(2) -0.001(2)
C18 0.0134(18) 0.026(3) 0.030(3) 0.003(2) -0.0012(18) -0.0043(17)
C39 0.026(2) 0.024(3) 0.028(3) 0.006(2) 0.007(2) 0.0050(19)
C6 0.0144(19) 0.017(2) 0.039(3) 0.002(2) -0.0062(19) -0.0025(17)
C47 0.025(2) 0.044(3) 0.027(3) 0.012(2) 0.000(2) -0.004(2)
C50 0.018(2) 0.058(4) 0.045(3) 0.019(3) 0.007(2) 0.007(2)
C52 0.035(2) 0.035(3) 0.036(3) 0.011(2) 0.002(2) -0.010(2)
C9 0.018(2) 0.033(3) 0.070(4) 0.003(3) 0.005(2) -0.006(2)
C32 0.033(2) 0.036(3) 0.032(3) -0.011(3) 0.009(2) -0.009(2)
C27 0.029(2) 0.023(3) 0.037(3) 0.002(2) 0.004(2) 0.0039(18)
C43 0.022(2) 0.028(3) 0.032(3) 0.007(2) -0.003(2) -0.0008(19)
C37 0.045(2) 0.041(3) 0.050(3) -0.004(3) 0.000(2) -0.010(2)
C33 0.031(2) 0.046(3) 0.029(3) 0.005(3) 0.009(2) -0.004(2)
C15 0.048(3) 0.035(3) 0.029(3) 0.001(2) -0.013(2) 0.005(2)
C21 0.032(2) 0.031(3) 0.032(3) 0.017(2) 0.000(2) -0.002(2)
C16 0.037(2) 0.037(3) 0.030(3) 0.007(2) -0.001(2) -0.006(2)
C44 0.026(2) 0.040(3) 0.043(3) 0.020(3) -0.006(2) -0.007(2)
C8 0.030(2) 0.039(3) 0.048(3) -0.001(3) -0.007(2) -0.013(2)
C24 0.034(2) 0.029(3) 0.024(3) 0.000(2) 0.001(2) 0.000(2)
C46 0.034(3) 0.067(4) 0.035(3) 0.021(3) -0.001(2) -0.013(2)
C7 0.024(2) 0.039(3) 0.037(3) 0.005(3) 0.003(2) -0.006(2)
C2 0.021(2) 0.016(2) 0.032(3) 0.002(2) 0.0006(19) -0.0020(17)
C17 0.029(2) 0.031(3) 0.029(3) -0.002(2) -0.004(2) -0.002(2)
C14 0.033(2) 0.041(3) 0.040(3) 0.001(3) -0.013(2) 0.007(2)
C1 0.034(2) 0.033(3) 0.029(3) 0.002(2) 0.008(2) -0.0015(19)
C36 0.026(2) 0.028(3) 0.028(3) -0.004(2) 0.0057(19) 0.001(2)
C38 0.041(2) 0.030(3) 0.076(4) -0.005(3) 0.004(3) 0.007(2)
C49 0.021(2) 0.035(3) 0.036(3) 0.014(2) 0.002(2) 0.0015(19)
C40 0.043(2) 0.028(3) 0.045(3) -0.004(3) 0.006(2) -0.007(2)
C45 0.037(3) 0.052(4) 0.043(3) 0.028(3) -0.016(2) -0.015(2)
C41 0.039(2) 0.027(3) 0.047(3) 0.002(2) 0.010(2) 0.008(2)
C53 0.021(2) 0.039(3) 0.024(3) -0.001(2) -0.0047(19) -0.0037(19)
C28 0.056(3) 0.074(4) 0.056(4) 0.012(3) 0.015(3) 0.040(3)
N2 0.0185(16) 0.028(2) 0.027(2) 0.0039(19) -0.0062(15) -0.0056(15)
C25 0.035(2) 0.046(3) 0.028(3) 0.000(2) 0.008(2) 0.007(2)
C51 0.019(2) 0.064(4) 0.047(3) 0.020(3) 0.002(2) -0.006(2)
C26 0.057(3) 0.030(3) 0.037(3) -0.007(3) -0.003(2) -0.011(2)
C29 0.078(3) 0.087(5) 0.049(4) -0.034(4) 0.023(3) -0.043(3)

loop_
_atom_type_symbol
_atom_type_description
_atom_type_scat_dispersion_real
_atom_type_scat_dispersion_imag
_atom_type_scat_source
C C 0.0033 0.0016 'International Tables Vol C Tables 4.2.6.8 and 6.1.1.4'
H H 0.0000 0.0000 'International Tables Vol C Tables 4.2.6.8 and 6.1.1.4'
Al Al 0.0645 0.0514 'International Tables Vol C Tables 4.2.6.8 and 6.1.1.4'
N N 0.0061 0.0033 'International Tables Vol C Tables 4.2.6.8 and 6.1.1.4'
O O 0.0106 0.0060 'International Tables Vol C Tables 4.2.6.8 and 6.1.1.4'

loop_
_geom_angle_atom_site_label_1
_geom_angle_atom_site_label_2
_geom_angle_atom_site_label_3
_geom_angle
O2 Al1 O1 143.30(13)
O2 Al1 C1 106.78(15)
O1 Al1 C1 109.92(15)
O2 Al1 N1 85.29(11)
O1 Al1 N1 85.98(12)
C1 Al1 N1 103.84(14)
O2 Al1 N3 86.98(11)
O1 Al1 N3 85.06(11)
C1 Al1 N3 102.90(14)
N1 Al1 N3 153.27(13)
C5 O1 Al1 121.1(2)
C3 O2 Al1 124.7(2)
O1 C5 N4 126.5(4)
O1 C5 C42 116.4(3)
N4 C5 C42 117.0(3)
C5 N4 C4 121.5(3)
C34 C35 C30 117.8(4)
C34 C35 C39 119.8(4)
C30 C35 C39 122.4(4)
C4 N3 C18 119.2(3)
C4 N3 Al1 119.1(3)
C18 N3 Al1 120.8(2)
C2 N1 C30 118.1(3)
C2 N1 Al1 119.6(3)
C30 N1 Al1 121.8(2)
O2 C3 N2 126.9(4)
O2 C3 C12 116.8(3)
N2 C3 C12 116.3(3)
C53 C48 C49 118.1(3)
C53 C48 C4 125.8(3)
C49 C48 C4 116.0(3)
C14 C13 C12 120.2(4)
C22 C23 C18 117.9(4)
C22 C23 C27 120.6(4)
C18 C23 C27 121.6(4)
C21 C20 C19 121.4(4)
N3 C4 N4 124.0(3)
N3 C4 C48 125.3(4)
N4 C4 C48 110.7(3)
C9 C10 C11 119.4(4)
C17 C12 C13 118.6(4)
C17 C12 C3 120.5(3)
C13 C12 C3 120.9(3)
C35 C30 C31 121.2(4)
C35 C30 N1 120.9(4)
C31 C30 N1 117.9(4)
C6 C11 C10 120.8(4)
C32 C31 C30 118.7(4)
C32 C31 C36 120.1(4)
C30 C31 C36 121.1(4)
C47 C42 C43 118.5(4)
C47 C42 C5 121.2(3)
C43 C42 C5 120.3(3)
C21 C22 C23 121.7(4)
C18 C19 C20 118.1(4)
C18 C19 C24 123.4(4)
C20 C19 C24 118.5(4)
C33 C34 C35 121.4(4)
C19 C18 C23 121.3(4)
C19 C18 N3 121.2(4)
C23 C18 N3 117.4(4)
C40 C39 C41 110.2(3)
C40 C39 C35 112.4(3)
C41 C39 C35 109.3(3)
C11 C6 C7 118.8(4)
C11 C6 C2 125.4(4)
C7 C6 C2 115.8(4)
C42 C47 C46 120.8(4)
C51 C50 C49 120.5(4)
C53 C52 C51 119.2(4)
C8 C9 C10 121.0(4)
C31 C32 C33 120.4(4)
C29 C27 C23 111.2(3)
C29 C27 C28 110.4(4)
C23 C27 C28 112.1(4)
C44 C43 C42 121.1(4)
C34 C33 C32 120.4(4)
C16 C15 C14 119.9(4)
C22 C21 C20 119.6(4)
C15 C16 C17 119.6(4)
C43 C44 C45 120.0(4)
C9 C8 C7 119.3(4)
C19 C24 C25 113.4(3)
C19 C24 C26 109.6(3)
C25 C24 C26 109.7(3)
C47 C46 C45 119.6(4)
C8 C7 C6 120.7(4)
N1 C2 N2 124.6(3)
N1 C2 C6 124.9(4)
N2 C2 C6 110.5(3)
C16 C17 C12 121.1(4)
C13 C14 C15 120.5(4)
C37 C36 C38 111.3(3)
C37 C36 C31 112.6(3)
C38 C36 C31 111.1(3)
C50 C49 C48 120.6(4)
C44 C45 C46 120.0(4)
C48 C53 C52 121.3(4)
C3 N2 C2 120.7(3)
C50 C51 C52 120.2(4)

loop_
_geom_bond_atom_site_label_1
_geom_bond_atom_site_label_2
_geom_bond_distance
Al1 O2 1.815(3)
Al1 O1 1.820(3)
Al1 C1 1.959(4)
Al1 N1 2.060(3)
Al1 N3 2.078(3)
O1 C5 1.301(4)
O2 C3 1.289(4)
C5 N4 1.306(4)
C5 C42 1.483(5)
N4 C4 1.364(5)
C35 C34 1.381(5)
C35 C30 1.407(5)
C35 C39 1.534(5)
N3 C4 1.316(4)
N3 C18 1.450(4)
N1 C2 1.314(4)
N1 C30 1.451(5)
C3 N2 1.317(4)
C3 C12 1.481(5)
C48 C53 1.386(5)
C48 C49 1.406(4)
C48 C4 1.508(5)
C13 C14 1.367(5)
C13 C12 1.395(5)
C23 C22 1.384(5)
C23 C18 1.417(5)
C23 C27 1.513(6)
C20 C21 1.381(5)
C20 C19 1.396(5)
C10 C9 1.373(6)
C10 C11 1.390(5)
C12 C17 1.380(5)
C30 C31 1.409(5)
C11 C6 1.371(5)
C31 C32 1.375(5)
C31 C36 1.530(5)
C42 C47 1.380(5)
C42 C43 1.395(4)
C22 C21 1.375(5)
C19 C18 1.391(5)
C19 C24 1.520(5)
C34 C33 1.374(5)
C39 C40 1.518(5)
C39 C41 1.524(4)
C6 C7 1.389(5)
C6 C2 1.511(5)
C47 C46 1.381(5)
C50 C51 1.370(5)
C50 C49 1.382(4)
C52 C53 1.392(4)
C52 C51 1.392(5)
C9 C8 1.368(6)
C32 C33 1.390(5)
C27 C29 1.506(5)
C27 C28 1.538(4)
C43 C44 1.361(5)
C37 C36 1.514(5)
C15 C16 1.376(5)
C15 C14 1.377(5)
C16 C17 1.376(5)
C44 C45 1.379(6)
C8 C7 1.388(5)
C24 C25 1.537(4)
C24 C26 1.538(5)
C46 C45 1.386(5)
C2 N2 1.365(5)
C36 C38 1.525(4)
